data_7060889
loop_
_publ_author_name
'Adeleke, Adesola A.'
'Islam, Md. Shahidul'
'Olofinsan, Kolawole'
'Salau, Veronica F.'
'Mocktar, Chunderika'
'Omondi, Bernard'

_publ_section_title
;
 Evaluation of substituent bioactivity and anion impact of linear and
 T-shaped silver(i) pyridinyl complexes as potential antiproliferative,
 antioxidant, antimicrobial agents and DNA- and BSA-binders
;
_journal_issue 38
_journal_name_full 'New Journal of Chemistry'
_journal_page_first 17827
_journal_page_last 17846
_journal_paper_doi 10.1039/D1NJ03231C
_journal_volume 45
_journal_year 2021
_chemical_formula_moiety 'C24 H18 Ag F2 N4, 1.05(C0.95 F2.85 O2.85 S0.95)'
_chemical_formula_sum 'C25 H18 Ag F5 N4 O3 S'
_chemical_formula_weight 657.36
_space_group_crystal_system orthorhombic
_space_group_IT_number 62
_space_group_name_Hall '-P 2ac 2n'
_space_group_name_H-M_alt 'P n m a'
_atom_sites_solution_hydrogens geom
_atom_sites_solution_primary direct
_audit_creation_date 2019-06-06
_audit_creation_method
;
Olex2 1.2
(compiled 2018.05.29 svn.r3508 for OlexSys, GUI svn.r5506)
;
_audit_update_record
;
2021-02-09 deposited with the CCDC.	2021-08-06 downloaded from the CCDC.
;
_cell_angle_alpha 90
_cell_angle_beta 90
_cell_angle_gamma 90
_cell_formula_units_Z 4
_cell_length_a 8.0138(4)
_cell_length_b 28.7538(15)
_cell_length_c 10.6307(6)
_cell_measurement_reflns_used 9991
_cell_measurement_temperature 100(2)
_cell_measurement_theta_max 28.20
_cell_measurement_theta_min 2.83
_cell_volume 2449.6(2)
_computing_cell_refinement 'COSMO (Bruker, V1.61, 2009)'
_computing_data_collection 'COSMO (Bruker, V1.61, 2009)'
_computing_data_reduction 'SAINT (Bruker)'
_computing_molecular_graphics 'Olex2 (Dolomanov et al., 2009)'
_computing_publication_material 'Olex2 (Dolomanov et al., 2009)'
_computing_structure_refinement 'ShelXL (Sheldrick, 2015)'
_computing_structure_solution 'ShelXS-2013 (Sheldrick, 2008)'
_diffrn_ambient_temperature 99.99
_diffrn_detector 'Bruker APEX2 area detector'
_diffrn_detector_area_resol_mean 7.9
_diffrn_detector_type 'CCD area detector'
_diffrn_measured_fraction_theta_full 0.998
_diffrn_measured_fraction_theta_max 0.995
_diffrn_measurement_device 'three-circle diffractometer'
_diffrn_measurement_device_type 'Bruker SMART APEX2 area detector'
_diffrn_measurement_method '\w and \f scans'
_diffrn_radiation_monochromator graphite
_diffrn_radiation_probe x-ray
_diffrn_radiation_type MoK\a
_diffrn_radiation_wavelength 0.71073
_diffrn_reflns_av_R_equivalents 0.0344
_diffrn_reflns_av_unetI/netI 0.0163
_diffrn_reflns_Laue_measured_fraction_full 0.998
_diffrn_reflns_Laue_measured_fraction_max 0.995
_diffrn_reflns_limit_h_max 6
_diffrn_reflns_limit_h_min -10
_diffrn_reflns_limit_k_max 38
_diffrn_reflns_limit_k_min -38
_diffrn_reflns_limit_l_max 14
_diffrn_reflns_limit_l_min -14
_diffrn_reflns_number 41592
_diffrn_reflns_point_group_measured_fraction_full 0.998
_diffrn_reflns_point_group_measured_fraction_max 0.995
_diffrn_reflns_theta_full 25.242
_diffrn_reflns_theta_max 28.248
_diffrn_reflns_theta_min 1.416
_diffrn_source 'sealed X-ray tube'
_diffrn_source_type 'sealed X-ray tube'
_diffrn_standards_number 0
_exptl_absorpt_coefficient_mu 0.984
_exptl_absorpt_correction_T_max 0.7457
_exptl_absorpt_correction_T_min 0.6726
_exptl_absorpt_correction_type multi-scan
_exptl_absorpt_process_details
;
SADABS-2012/1 (Bruker,2012) was used for absorption correction. 
wR2(int) was 0.0948 before and 0.0430 after correction. The Ratio 
of minimum to maximum transmission is 0.9020. The \l/2 correction 
factor is 0.0015.
;
_exptl_crystal_colour yellow
_exptl_crystal_colour_primary yellow
_exptl_crystal_density_diffrn 1.782
_exptl_crystal_description block
_exptl_crystal_F_000 1312
_exptl_crystal_size_max 0.38
_exptl_crystal_size_mid 0.12
_exptl_crystal_size_min 0.1
_refine_diff_density_max 0.593
_refine_diff_density_min -0.416
_refine_diff_density_rms 0.062
_refine_ls_extinction_method none
_refine_ls_goodness_of_fit_ref 1.079
_refine_ls_hydrogen_treatment constr
_refine_ls_matrix_type full
_refine_ls_number_parameters 262
_refine_ls_number_reflns 3083
_refine_ls_number_restraints 200
_refine_ls_restrained_S_all 1.046
_refine_ls_R_factor_all 0.0274
_refine_ls_R_factor_gt 0.0236
_refine_ls_shift/su_max 0.001
_refine_ls_shift/su_mean 0.000
_refine_ls_structure_factor_coef Fsqd
_refine_ls_weighting_details 'w=1/[\s^2^(Fo^2^)+(0.0200P)^2^+2.4864P] where P=(Fo^2^+2Fc^2^)/3'
_refine_ls_weighting_scheme calc
_refine_ls_wR_factor_gt 0.0548
_refine_ls_wR_factor_ref 0.0568
_reflns_Friedel_coverage 0.000
_reflns_number_gt 2784
_reflns_number_total 3083
_reflns_threshold_expression 'I > 2\s(I)'
_cod_data_source_file d1nj03231c2.cif
_cod_data_source_block Complex_11
_cod_depositor_comments 'Adding full bibliography for 7060889--7060892.cif.'
_cod_database_code 7060889
_shelx_space_group_comment
;
The symmetry employed for this shelxl refinement is uniquely defined
by the following loop, which should always be used as a source of
symmetry information in preference to the above space-group names.
They are only intended as comments.
;
_shelx_estimated_absorpt_t_max 0.908
_shelx_estimated_absorpt_t_min 0.706

loop_
_space_group_symop_operation_xyz
'x, y, z'
'x+1/2, -y+1/2, -z+1/2'
'-x, y+1/2, -z'
'-x+1/2, -y, z+1/2'
'-x, -y, -z'
'-x-1/2, y-1/2, z-1/2'
'x, -y-1/2, z'
'x-1/2, y, -z-1/2'

loop_
_atom_site_label
_atom_site_type_symbol
_atom_site_fract_x
_atom_site_fract_y
_atom_site_fract_z
_atom_site_U_iso_or_equiv
_atom_site_adp_type
_atom_site_occupancy
_atom_site_site_symmetry_order
_atom_site_calc_flag
_atom_site_refinement_flags_posn
_atom_site_refinement_flags_adp
_atom_site_refinement_flags_occupancy
_atom_site_disorder_assembly
_atom_site_disorder_group
F3 F 0.63326(13) 1.03111(3) 1.07259(9) 0.0205(2) Uani 1 1 d . . . . .
N1 N 1.05411(18) 0.82405(5) 0.87649(13) 0.0162(3) Uani 1 1 d . U . . .
N2 N 0.81599(17) 0.98566(5) 0.89733(12) 0.0143(3) Uani 1 1 d . . . . .
C1 C 0.68336(19) 1.05590(6) 0.97068(14) 0.0145(3) Uani 1 1 d . . . . .
C2 C 0.6427(2) 1.10236(6) 0.96450(15) 0.0165(3) Uani 1 1 d . . . . .
H2 H 0.577126 1.116447 1.028485 0.020 Uiso 1 1 calc R . . . .
C3 C 0.6994(2) 1.12820(6) 0.86283(15) 0.0176(3) Uani 1 1 d . . . . .
H3 H 0.674666 1.160454 0.857556 0.021 Uiso 1 1 calc R . . . .
C4 C 0.7925(2) 1.10688(6) 0.76869(15) 0.0169(3) Uani 1 1 d . . . . .
H4 H 0.829274 1.124511 0.698380 0.020 Uiso 1 1 calc R . . . .
C5 C 0.8320(2) 1.06000(6) 0.77687(15) 0.0154(3) Uani 1 1 d . . . . .
H5 H 0.894474 1.045709 0.711493 0.018 Uiso 1 1 calc R . . . .
C6 C 0.7808(2) 1.03352(5) 0.88035(14) 0.0136(3) Uani 1 1 d . . . . .
C7 C 0.9496(2) 0.96906(5) 0.85011(14) 0.0139(3) Uani 1 1 d . . . . .
H7 H 1.025597 0.989002 0.807743 0.017 Uiso 1 1 calc R . . . .
C8 C 0.98650(19) 0.91901(5) 0.86110(14) 0.0128(3) Uani 1 1 d . . . . .
C9 C 1.09281(19) 0.89761(5) 0.77555(15) 0.0143(3) Uani 1 1 d . . . . .
H9 H 1.144030 0.915192 0.710474 0.017 Uiso 1 1 calc R . . . .
C10 C 1.1232(2) 0.85037(6) 0.78628(15) 0.0163(3) Uani 1 1 d . . . . .
H10 H 1.195915 0.836016 0.727353 0.020 Uiso 1 1 calc R . . . .
C11 C 0.9533(2) 0.84500(6) 0.96036(15) 0.0169(3) Uani 1 1 d . . . . .
H11 H 0.905524 0.826715 1.025521 0.020 Uiso 1 1 calc R . . . .
C12 C 0.9159(2) 0.89197(6) 0.95599(15) 0.0153(3) Uani 1 1 d . . . . .
H12 H 0.843490 0.905522 1.016527 0.018 Uiso 1 1 calc R . . . .
Ag1A Ag 1.09360(4) 0.750000 0.87571(2) 0.01961(7) Uani 0.95 2 d S TU P A 1
Ag1B Ag 1.0114(6) 0.750000 0.8613(5) 0.0187(8) Uani 0.05 2 d S TU P A 2
S1A S 0.53174(8) 0.750000 0.94806(6) 0.01796(13) Uani 0.95 2 d S TU P B 1
F1A F 0.6717(2) 0.71268(5) 1.14731(13) 0.0351(4) Uani 0.95 1 d . U . B 1
F2A F 0.4458(2) 0.750000 1.18624(16) 0.0325(4) Uani 0.95 2 d S TU P B 1
O1A O 0.6927(3) 0.750000 0.8873(2) 0.0224(5) Uani 0.95 2 d S TU P B 1
O2A O 0.4375(3) 0.79201(8) 0.9335(2) 0.0457(6) Uani 0.95 1 d . U . B 1
C1A C 0.5835(3) 0.750000 1.1156(2) 0.0173(5) Uani 0.95 2 d S TU P B 1
S1B S 0.6348(14) 0.7505(15) 1.0239(10) 0.015(2) Uani 0.025 1 d D U . B -1
F1B F 0.404(6) 0.7939(15) 0.910(4) 0.011(5) Uani 0.025 1 d D U . B -1
F2B F 0.316(3) 0.747(2) 1.067(2) 0.014(4) Uani 0.025 1 d D U . B -1
F3B F 0.407(4) 0.7155(12) 0.885(3) 0.010(4) Uani 0.025 1 d D U . B -1
O1B O 0.737(4) 0.754(2) 0.910(3) 0.011(5) Uani 0.025 1 d D U . B -1
O2B O 0.643(6) 0.789(2) 1.112(4) 0.015(5) Uani 0.025 1 d D U . B -1
O3B O 0.642(5) 0.7033(15) 1.085(4) 0.015(5) Uani 0.025 1 d D U . B -1
C1B C 0.412(5) 0.7519(12) 0.964(2) 0.012(4) Uani 0.025 1 d D U . B -1

loop_
_atom_site_aniso_label
_atom_site_aniso_U_11
_atom_site_aniso_U_22
_atom_site_aniso_U_33
_atom_site_aniso_U_23
_atom_site_aniso_U_13
_atom_site_aniso_U_12
F3 0.0261(5) 0.0198(5) 0.0158(5) 0.0026(4) 0.0056(4) 0.0025(4)
N1 0.0192(7) 0.0111(5) 0.0183(7) -0.0002(5) -0.0011(6) -0.0004(5)
N2 0.0170(7) 0.0118(6) 0.0141(6) -0.0012(5) -0.0016(5) 0.0006(5)
C1 0.0140(7) 0.0172(8) 0.0124(7) -0.0007(6) -0.0016(6) -0.0006(6)
C2 0.0157(7) 0.0180(8) 0.0160(7) -0.0047(6) -0.0014(6) 0.0046(6)
C3 0.0184(8) 0.0133(7) 0.0212(8) -0.0019(6) -0.0043(7) 0.0027(6)
C4 0.0181(7) 0.0149(7) 0.0175(8) 0.0013(6) -0.0019(6) -0.0013(6)
C5 0.0172(7) 0.0146(7) 0.0144(7) -0.0027(6) 0.0004(6) -0.0001(6)
C6 0.0145(7) 0.0112(7) 0.0152(7) -0.0022(6) -0.0029(6) 0.0000(6)
C7 0.0150(7) 0.0116(7) 0.0149(7) -0.0009(6) -0.0018(6) -0.0021(6)
C8 0.0122(7) 0.0113(7) 0.0150(7) -0.0015(6) -0.0027(6) -0.0011(6)
C9 0.0140(7) 0.0133(7) 0.0156(7) 0.0002(6) 0.0008(6) -0.0022(6)
C10 0.0171(7) 0.0140(7) 0.0178(8) -0.0026(6) 0.0016(6) -0.0001(6)
C11 0.0187(8) 0.0150(8) 0.0170(7) 0.0020(6) 0.0008(6) -0.0020(6)
C12 0.0153(7) 0.0155(7) 0.0150(7) -0.0014(6) 0.0011(6) -0.0005(6)
Ag1A 0.02733(15) 0.00857(9) 0.02295(11) 0.000 -0.00015(11) 0.000
Ag1B 0.0091(17) 0.0125(10) 0.034(2) 0.000 0.0010(19) 0.000
S1A 0.0165(3) 0.0191(3) 0.0183(3) 0.000 0.0014(2) 0.000
F1A 0.0493(9) 0.0291(7) 0.0269(8) 0.0069(6) -0.0016(6) 0.0177(7)
F2A 0.0327(9) 0.0394(10) 0.0253(8) 0.000 0.0136(7) 0.000
O1A 0.0193(11) 0.0253(12) 0.0225(11) 0.000 0.0041(9) 0.000
O2A 0.0528(14) 0.0564(12) 0.0280(10) 0.0088(9) 0.0054(9) 0.0389(10)
C1A 0.0189(12) 0.0125(11) 0.0205(12) 0.000 0.0031(10) 0.000
S1B 0.015(2) 0.015(2) 0.015(2) 0.0000(10) -0.0002(10) 0.0000(10)
F1B 0.011(5) 0.011(5) 0.011(5) 0.0000(10) 0.0000(10) 0.0000(10)
F2B 0.014(4) 0.014(4) 0.014(4) 0.0000(10) 0.0001(10) 0.0000(10)
F3B 0.010(5) 0.010(5) 0.010(5) 0.0001(10) 0.0001(10) 0.0001(10)
O1B 0.011(5) 0.011(5) 0.011(5) -0.0001(10) 0.0000(10) 0.0000(10)
O2B 0.015(5) 0.015(5) 0.015(5) 0.0000(10) 0.0000(10) 0.0000(10)
O3B 0.015(5) 0.015(5) 0.015(5) 0.0000(10) 0.0000(10) 0.0001(10)
C1B 0.012(4) 0.012(4) 0.012(4) 0.0000(10) 0.0000(10) 0.0000(10)

loop_
_atom_type_symbol
_atom_type_description
_atom_type_scat_dispersion_real
_atom_type_scat_dispersion_imag
_atom_type_scat_source
C C 0.0033 0.0016 'International Tables Vol C Tables 4.2.6.8 and 6.1.1.4'
H H 0.0000 0.0000 'International Tables Vol C Tables 4.2.6.8 and 6.1.1.4'
Ag Ag -0.8971 1.1015 'International Tables Vol C Tables 4.2.6.8 and 6.1.1.4'
F F 0.0171 0.0103 'International Tables Vol C Tables 4.2.6.8 and 6.1.1.4'
N N 0.0061 0.0033 'International Tables Vol C Tables 4.2.6.8 and 6.1.1.4'
O O 0.0106 0.0060 'International Tables Vol C Tables 4.2.6.8 and 6.1.1.4'
S S 0.1246 0.1234 'International Tables Vol C Tables 4.2.6.8 and 6.1.1.4'

loop_
_geom_angle_atom_site_label_1
_geom_angle_atom_site_label_2
_geom_angle_atom_site_label_3
_geom_angle
_geom_angle_site_symmetry_1
_geom_angle_site_symmetry_3
_geom_angle_publ_flag
C10 N1 C11 117.98(14) . . ?
C10 N1 Ag1A 119.64(11) . . ?
C10 N1 Ag1B 124.56(16) . . ?
C11 N1 Ag1A 122.24(11) . . ?
C11 N1 Ag1B 113.28(16) . . ?
C7 N2 C6 118.74(14) . . ?
F3 C1 C2 118.52(14) . . ?
F3 C1 C6 118.22(14) . . ?
C2 C1 C6 123.19(15) . . ?
C1 C2 H2 120.7 . . ?
C1 C2 C3 118.61(15) . . ?
C3 C2 H2 120.7 . . ?
C2 C3 H3 120.0 . . ?
C2 C3 C4 120.01(15) . . ?
C4 C3 H3 120.0 . . ?
C3 C4 H4 119.8 . . ?
C5 C4 C3 120.37(15) . . ?
C5 C4 H4 119.8 . . ?
C4 C5 H5 119.6 . . ?
C4 C5 C6 120.73(15) . . ?
C6 C5 H5 119.6 . . ?
C1 C6 N2 118.16(14) . . ?
C1 C6 C5 117.02(14) . . ?
C5 C6 N2 124.78(14) . . ?
N2 C7 H7 119.9 . . ?
N2 C7 C8 120.18(15) . . ?
C8 C7 H7 119.9 . . ?
C9 C8 C7 120.21(14) . . ?
C9 C8 C12 118.41(14) . . ?
C12 C8 C7 121.37(14) . . ?
C8 C9 H9 120.4 . . ?
C10 C9 C8 119.21(15) . . ?
C10 C9 H9 120.4 . . ?
N1 C10 C9 122.67(15) . . ?
N1 C10 H10 118.7 . . ?
C9 C10 H10 118.7 . . ?
N1 C11 H11 118.5 . . ?
N1 C11 C12 122.98(15) . . ?
C12 C11 H11 118.5 . . ?
C8 C12 H12 120.6 . . ?
C11 C12 C8 118.73(15) . . ?
C11 C12 H12 120.6 . . ?
N1 Ag1A N1 163.09(8) . 7_575 ?
N1 Ag1B N1 159.8(3) . 7_575 ?
O1A S1A C1A 103.50(12) . . ?
O1A S1A F1B 116.0(18) . . ?
O1A S1A F2B 170.2(8) . . ?
O1A S1A F3B 112.5(14) . . ?
O1A S1A O1B 13.4(14) . . ?
O1A S1A O3B 86.4(12) . . ?
O2A S1A O1A 115.03(11) . . ?
O2A S1A O1A 115.03(11) 7_575 . ?
O2A S1A O2A 114.9(2) 7_575 . ?
O2A S1A C1A 102.98(10) . . ?
O2A S1A C1A 102.98(10) 7_575 . ?
O2A S1A F1B 10.5(16) . . ?
O2A S1A F1B 106.7(16) 7_575 . ?
O2A S1A F2B 66.7(15) 7_575 . ?
O2A S1A F2B 70.8(16) . . ?
O2A S1A F3B 98.7(14) . . ?
O2A S1A F3B 23.0(13) 7_575 . ?
O2A S1A O1B 123(2) 7_575 . ?
O2A S1A O1B 115(2) . . ?
O2A S1A O3B 76.5(13) 7_575 . ?
O2A S1A O3B 144.0(13) . . ?
C1A S1A F2B 67.0(7) . . ?
C1A S1A O3B 41.7(13) . . ?
S1B S1A O1A 70.9(6) . . ?
S1B S1A O2A 116(2) . . ?
S1B S1A O2A 118(2) . 7_575 ?
S1B S1A C1A 32.6(6) . . ?
S1B S1A F1B 127(3) . . ?
S1B S1A F2B 99.6(8) . . ?
S1B S1A F3B 140(2) . . ?
S1B S1A O1B 58.2(13) . . ?
S1B S1A O3B 41(3) . . ?
F1B S1A C1A 112.0(16) . . ?
F1B S1A F2B 71.3(14) . . ?
F1B S1A O1B 118(3) . . ?
F1B S1A O3B 151(2) . . ?
F2B S1A O3B 84.8(15) . . ?
F3B S1A C1A 124.2(14) . . ?
F3B S1A F1B 89.0(18) . . ?
F3B S1A F2B 73.0(14) . . ?
F3B S1A O1B 125(2) . . ?
F3B S1A O3B 99.0(18) . . ?
O1B S1A C1A 90.8(13) . . ?
O1B S1A F2B 157.7(14) . . ?
O1B S1A O3B 79.2(17) . . ?
C1B S1A O1A 163.2(17) . . ?
C1B S1A O2A 57(2) . . ?
C1B S1A O2A 63(2) . 7_575 ?
C1B S1A C1A 93.0(17) . . ?
C1B S1A S1B 125.5(18) . . ?
C1B S1A F1B 53.1(18) . . ?
C1B S1A F2B 26.6(17) . . ?
C1B S1A F3B 58.7(18) . . ?
C1B S1A O1B 172(3) . . ?
C1B S1A O3B 109(2) . . ?
C1A F1A S1B 37.7(8) . . ?
O3B F1A C1A 84(3) . . ?
O3B F1A S1B 60(4) . . ?
C1A F2A F2B 95.2(8) . . ?
S1A O1A S1B 45.7(4) . . ?
C1B O2A S1A 42.2(19) . . ?
F1A C1A S1A 111.58(13) . . ?
F1A C1A S1A 111.57(13) 7_575 . ?
F1A C1A F1A 107.8(2) . 7_575 ?
F1A C1A F2A 107.27(15) 7_575 . ?
F1A C1A F2A 107.27(15) . . ?
F1A C1A O3B 30.8(17) . . ?
F1A C1A O3B 128.9(18) 7_575 . ?
F2A C1A S1A 111.13(18) . . ?
F2A C1A O3B 113.0(17) . . ?
S1B C1A S1A 36.0(6) . . ?
S1B C1A F1A 92.2(19) . . ?
S1B C1A F1A 90.9(19) . 7_575 ?
S1B C1A F2A 147.1(7) . . ?
S1B C1A O2B 79(4) . . ?
S1B C1A O3B 72(3) . . ?
O2B C1A S1A 93(2) . . ?
O2B C1A F1A 123(3) . . ?
O2B C1A F1A 20(2) . 7_575 ?
O2B C1A F2A 110(3) . . ?
O2B C1A O3B 136(3) . . ?
O3B C1A S1A 81.8(17) . . ?
S1A S1B F1A 130(3) . . ?
S1A S1B O1A 63.4(5) . . ?
S1A S1B O1B 79.9(15) . . ?
S1A S1B O2B 119(4) . . ?
S1A S1B O3B 109(4) . . ?
S1A S1B C1B 24.8(7) . . ?
F1A S1B C1B 115.4(19) . . ?
O1A S1B F1A 132(2) . . ?
O1A S1B C1B 88.1(8) . . ?
C1A S1B S1A 111.4(10) . . ?
C1A S1B F1A 50.1(12) . . ?
C1A S1B O1A 174.7(16) . . ?
C1A S1B O1B 168(3) . . ?
C1A S1B O2B 56(2) . . ?
C1A S1B O3B 67(2) . . ?
C1A S1B C1B 86.8(9) . . ?
O1B S1B F1A 125(3) . . ?
O1B S1B O1A 17.1(17) . . ?
O1B S1B O3B 114(4) . . ?
O1B S1B C1B 104.3(16) . . ?
O2B S1B F1A 89(2) . . ?
O2B S1B O1A 127(4) . . ?
O2B S1B O1B 116(4) . . ?
O2B S1B O3B 114.2(19) . . ?
O2B S1B C1B 104(3) . . ?
O3B S1B F1A 25.6(18) . . ?
O3B S1B O1A 113(3) . . ?
O3B S1B C1B 102(3) . . ?
C1B F1B S1A 36(2) . . ?
F2A F2B S1A 86.6(10) . . ?
C1B F2B S1A 18.9(19) . . ?
C1B F2B F2A 105(2) . . ?
C1B F3B S1A 38(2) . . ?
S1B O1B S1A 41.9(10) . . ?
C1A O2B S1B 45(3) . . ?
F1A O3B S1A 120(4) . . ?
F1A O3B C1A 65(3) . . ?
F1A O3B S1B 94(5) . . ?
C1A O3B S1A 56.5(12) . . ?
C1A O3B S1B 41.8(16) . . ?
S1B O3B S1A 30.2(10) . . ?
S1A C1B O2A 81(2) . . ?
S1A C1B S1B 29.7(14) . . ?
S1A C1B F1B 91(3) . . ?
S1A C1B F2B 135(4) . . ?
S1A C1B F3B 83(2) . . ?
O2A C1B S1B 87(3) . . ?
O2A C1B F1B 15.8(19) . . ?
O2A C1B F2B 114(3) . . ?
O2A C1B F3B 125(2) . . ?
F1B C1B S1B 102(3) . . ?
F1B C1B F2B 115(3) . . ?
F1B C1B F3B 116(2) . . ?
F2B C1B S1B 105(2) . . ?
F3B C1B S1B 103(3) . . ?
F3B C1B F2B 114(2) . . ?

loop_
_geom_bond_atom_site_label_1
_geom_bond_atom_site_label_2
_geom_bond_distance
_geom_bond_site_symmetry_2
_geom_bond_publ_flag
F3 C1 1.3576(18) . ?
N1 C10 1.341(2) . ?
N1 C11 1.346(2) . ?
N1 Ag1A 2.1527(14) . ?
N1 Ag1B 2.1627(17) . ?
N2 C6 1.4162(19) . ?
N2 C7 1.275(2) . ?
C1 C2 1.377(2) . ?
C1 C6 1.395(2) . ?
C2 H2 0.9500 . ?
C2 C3 1.388(2) . ?
C3 H3 0.9500 . ?
C3 C4 1.391(2) . ?
C4 H4 0.9500 . ?
C4 C5 1.387(2) . ?
C5 H5 0.9500 . ?
C5 C6 1.399(2) . ?
C7 H7 0.9500 . ?
C7 C8 1.474(2) . ?
C8 C9 1.390(2) . ?
C8 C12 1.394(2) . ?
C9 H9 0.9500 . ?
C9 C10 1.385(2) . ?
C10 H10 0.9500 . ?
C11 H11 0.9500 . ?
C11 C12 1.384(2) . ?
C12 H12 0.9500 . ?
S1A O1A 1.442(2) . ?
S1A O2A 1.4331(19) . ?
S1A O2A 1.4330(19) 7_575 ?
S1A C1A 1.829(3) . ?
S1A S1B 1.154(11) . ?
S1A F1B 1.68(4) . ?
S1A F2B 2.14(2) . ?
S1A F3B 1.56(3) . ?
S1A O1B 1.70(4) . ?
S1A O3B 2.17(4) . ?
S1A C1B 0.97(4) . ?
F1A C1A 1.328(2) . ?
F1A S1B 1.73(3) . ?
F1A O3B 0.75(5) . ?
F2A C1A 1.334(3) . ?
F2A F2B 1.65(2) . ?
O1A S1B 1.524(11) . ?
O2A C1B 1.21(4) . ?
C1A S1B 1.059(11) . ?
C1A O2B 1.23(6) . ?
C1A O3B 1.46(4) . ?
S1B O1B 1.47(3) . ?
S1B O2B 1.46(8) . ?
S1B O3B 1.51(7) . ?
S1B C1B 1.89(5) . ?
F1B C1B 1.34(3) . ?
F2B C1B 1.35(3) . ?
F3B C1B 1.34(3) . ?

loop_
_geom_torsion_atom_site_label_1
_geom_torsion_atom_site_label_2
_geom_torsion_atom_site_label_3
_geom_torsion_atom_site_label_4
_geom_torsion
_geom_torsion_site_symmetry_1
_geom_torsion_site_symmetry_2
_geom_torsion_site_symmetry_3
_geom_torsion_site_symmetry_4
_geom_torsion_publ_flag
F3 C1 C2 C3 177.47(14) . . . . ?
F3 C1 C6 N2 2.7(2) . . . . ?
F3 C1 C6 C5 -179.43(14) . . . . ?
N1 C11 C12 C8 -0.4(3) . . . . ?
N2 C7 C8 C9 156.49(15) . . . . ?
N2 C7 C8 C12 -23.1(2) . . . . ?
C1 C2 C3 C4 1.2(2) . . . . ?
C2 C1 C6 N2 179.35(15) . . . . ?
C2 C1 C6 C5 -2.8(2) . . . . ?
C2 C3 C4 C5 -1.3(2) . . . . ?
C3 C4 C5 C6 -0.8(2) . . . . ?
C4 C5 C6 N2 -179.57(15) . . . . ?
C4 C5 C6 C1 2.7(2) . . . . ?
C6 N2 C7 C8 -177.28(13) . . . . ?
C6 C1 C2 C3 0.8(2) . . . . ?
C7 N2 C6 C1 -152.67(15) . . . . ?
C7 N2 C6 C5 29.6(2) . . . . ?
C7 C8 C9 C10 -178.80(15) . . . . ?
C7 C8 C12 C11 179.03(15) . . . . ?
C8 C9 C10 N1 -0.1(2) . . . . ?
C9 C8 C12 C11 -0.6(2) . . . . ?
C10 N1 C11 C12 1.2(2) . . . . ?
C11 N1 C10 C9 -0.9(2) . . . . ?
C12 C8 C9 C10 0.8(2) . . . . ?
Ag1A N1 C10 C9 175.01(12) . . . . ?
Ag1A N1 C11 C12 -174.64(12) . . . . ?
Ag1B N1 C10 C9 154.5(2) . . . . ?
Ag1B N1 C11 C12 -156.9(2) . . . . ?
S1A O1A S1B F1A 121(3) . . . . ?
S1A O1A S1B O1B -163(10) . . . . ?
S1A O1A S1B O2B -108(4) . . . . ?
S1A O1A S1B O3B 100(3) . . . . ?
S1A O1A S1B C1B -1.8(10) . . . . ?
S1A O2A C1B S1B 29.2(13) . . . . ?
S1A O2A C1B F1B -131(8) . . . . ?
S1A O2A C1B F2B 135(4) . . . . ?
S1A O2A C1B F3B -75(3) . . . . ?
S1A C1A S1B F1A -125(3) . . . . ?
S1A C1A S1B O1B 163(30) . . . . ?
S1A C1A S1B O2B 112(5) . . . . ?
S1A C1A S1B O3B -102(4) . . . . ?
S1A C1A S1B C1B 2.3(18) . . . . ?
S1A C1A O2B S1B -33.1(14) . . . . ?
S1A C1A O3B F1A 165(3) . . . . ?
S1A C1A O3B S1B 35.5(10) . . . . ?
S1A S1B O2B C1A 97(3) . . . . ?
S1A S1B O3B F1A -150(3) . . . . ?
S1A S1B O3B C1A -105.9(15) . . . . ?
S1A S1B C1B O2A -76(2) . . . . ?
S1A S1B C1B F1B -71(3) . . . . ?
S1A S1B C1B F2B 169(3) . . . . ?
S1A S1B C1B F3B 49(3) . . . . ?
S1A F1B C1B O2A 49(8) . . . . ?
S1A F1B C1B S1B 28.0(14) . . . . ?
S1A F1B C1B F2B 141(4) . . . . ?
S1A F1B C1B F3B -83(3) . . . . ?
S1A F2B C1B O2A -102(5) . . . . ?
S1A F2B C1B S1B -8(2) . . . . ?
S1A F2B C1B F1B -119(6) . . . . ?
S1A F2B C1B F3B 105(5) . . . . ?
S1A F3B C1B O2A 74(3) . . . . ?
S1A F3B C1B S1B -22.3(13) . . . . ?
S1A F3B C1B F1B 88(3) . . . . ?
S1A F3B C1B F2B -136(4) . . . . ?
F1A C1A S1B S1A 125(3) . . . . ?
F1A C1A S1B S1A -127(3) 7_575 . . . ?
F1A C1A S1B F1A 107.8(2) 7_575 . . . ?
F1A C1A S1B O1B 35(27) 7_575 . . . ?
F1A C1A S1B O1B -72(27) . . . . ?
F1A C1A S1B O2B -15(3) 7_575 . . . ?
F1A C1A S1B O2B -123(3) . . . . ?
F1A C1A S1B O3B 23(2) . . . . ?
F1A C1A S1B O3B 131(2) 7_575 . . . ?
F1A C1A S1B C1B 127.4(19) . . . . ?
F1A C1A S1B C1B -124.8(19) 7_575 . . . ?
F1A C1A O2B S1B 128(8) 7_575 . . . ?
F1A C1A O2B S1B 85.3(16) . . . . ?
F1A C1A O3B S1A -165(3) . . . . ?
F1A C1A O3B S1A -111.2(13) 7_575 . . . ?
F1A C1A O3B F1A 54(4) 7_575 . . . ?
F1A C1A O3B S1B -130(4) . . . . ?
F1A C1A O3B S1B -75.7(18) 7_575 . . . ?
F1A S1B O1B S1A 133(5) . . . . ?
F1A S1B O2B C1A -40.0(13) . . . . ?
F1A S1B O3B S1A 150(3) . . . . ?
F1A S1B O3B C1A 44(3) . . . . ?
F1A S1B C1B S1A -132(3) . . . . ?
F1A S1B C1B O2A 151.2(18) . . . . ?
F1A S1B C1B F1B 157(2) . . . . ?
F1A S1B C1B F2B 37(3) . . . . ?
F1A S1B C1B F3B -83(2) . . . . ?
F2A C1A S1B S1A -2(7) . . . . ?
F2A C1A S1B F1A -127(4) . . . . ?
F2A C1A S1B O1B 160(24) . . . . ?
F2A C1A S1B O2B 110(3) . . . . ?
F2A C1A S1B O3B -104(3) . . . . ?
F2A C1A S1B C1B 0(5) . . . . ?
F2A C1A O2B S1B -147.0(12) . . . . ?
F2A C1A O3B S1A 109.5(7) . . . . ?
F2A C1A O3B F1A -85(3) . . . . ?
F2A C1A O3B S1B 145.1(11) . . . . ?
F2A F2B C1B S1A 15(5) . . . . ?
F2A F2B C1B O2A -86(4) . . . . ?
F2A F2B C1B S1B 8(3) . . . . ?
F2A F2B C1B F1B -104(4) . . . . ?
F2A F2B C1B F3B 120(4) . . . . ?
O1A S1A O2A C1B 163(2) . . . . ?
O1A S1A C1A F1A -60.32(15) . . . . ?
O1A S1A C1A F1A 60.32(15) . . . 7_575 ?
O1A S1A C1A F2A 180.000(1) . . . . ?
O1A S1A C1A S1B 1(4) . . . . ?
O1A S1A C1A O2B 67(3) . . . . ?
O1A S1A C1A O3B -68.4(18) . . . . ?
O1A S1A S1B F1A -123(3) . . . . ?
O1A S1A S1B C1A -179(4) . . . . ?
O1A S1A S1B O1B 5(3) . . . . ?
O1A S1A S1B O2B 120(4) . . . . ?
O1A S1A S1B O3B -107(2) . . . . ?
O1A S1A S1B C1B 176(2) . . . . ?
O1A S1A F1B C1B 165(2) . . . . ?
O1A S1A F3B C1B -164(2) . . . . ?
O1A S1A O1B S1B -160(12) . . . . ?
O1A S1A C1B O2A -66(7) . . . . ?
O1A S1A C1B S1B -166(8) . . . . ?
O1A S1A C1B F1B -54(8) . . . . ?
O1A S1A C1B F2B 179(6) . . . . ?
O1A S1A C1B F3B 62(8) . . . . ?
O1A S1B O1B S1A 15(9) . . . . ?
O1A S1B O2B C1A 175(2) . . . . ?
O1A S1B O3B S1A -68.3(19) . . . . ?
O1A S1B O3B F1A 141(3) . . . . ?
O1A S1B O3B C1A -174.2(14) . . . . ?
O1A S1B C1B S1A 4(2) . . . . ?
O1A S1B C1B O2A -72.6(19) . . . . ?
O1A S1B C1B F1B -67(3) . . . . ?
O1A S1B C1B F2B 173(2) . . . . ?
O1A S1B C1B F3B 53(3) . . . . ?
O2A S1A O1A S1B -112(2) 7_575 . . . ?
O2A S1A O1A S1B 111(2) . . . . ?
O2A S1A O2A C1B 26(2) 7_575 . . . ?
O2A S1A C1A F1A 179.56(18) . . . . ?
O2A S1A C1A F1A -59.8(2) . . . 7_575 ?
O2A S1A C1A F1A -179.56(18) 7_575 . . 7_575 ?
O2A S1A C1A F1A 59.8(2) 7_575 . . . ?
O2A S1A C1A F2A 59.88(12) . . . . ?
O2A S1A C1A F2A -59.88(12) 7_575 . . . ?
O2A S1A C1A S1B -119(4) . . . . ?
O2A S1A C1A S1B 121(4) 7_575 . . . ?
O2A S1A C1A O2B -53(3) . . . . ?
O2A S1A C1A O2B -173(3) 7_575 . . . ?
O2A S1A C1A O3B 171.5(18) . . . . ?
O2A S1A C1A O3B 51.7(18) 7_575 . . . ?
O2A S1A S1B F1A -14(3) 7_575 . . . ?
O2A S1A S1B F1A 127(2) . . . . ?
O2A S1A S1B O1A 108.9(5) 7_575 . . . ?
O2A S1A S1B O1A -109.2(5) . . . . ?
O2A S1A S1B C1A 72(4) . . . . ?
O2A S1A S1B C1A -70(4) 7_575 . . . ?
O2A S1A S1B O1B 114(3) 7_575 . . . ?
O2A S1A S1B O1B -104(3) . . . . ?
O2A S1A S1B O2B -132(3) 7_575 . . . ?
O2A S1A S1B O2B 10(3) . . . . ?
O2A S1A S1B O3B 2(2) 7_575 . . . ?
O2A S1A S1B O3B 144(2) . . . . ?
O2A S1A S1B C1B 67(2) . . . . ?
O2A S1A S1B C1B -75(2) 7_575 . . . ?
O2A S1A F1B C1B -108(11) . . . . ?
O2A S1A F1B C1B 35(3) 7_575 . . . ?
O2A S1A F3B C1B -42(2) . . . . ?
O2A S1A F3B C1B 95(4) 7_575 . . . ?
O2A S1A O1B S1B -104(3) 7_575 . . . ?
O2A S1A O1B S1B 107(3) . . . . ?
O2A S1A C1B O2A -153.4(19) 7_575 . . . ?
O2A S1A C1B S1B -101(3) . . . . ?
O2A S1A C1B S1B 106(2) 7_575 . . . ?
O2A S1A C1B F1B -142(3) 7_575 . . . ?
O2A S1A C1B F1B 12(2) . . . . ?
O2A S1A C1B F2B -115(4) . . . . ?
O2A S1A C1B F2B 91(4) 7_575 . . . ?
O2A S1A C1B F3B -25.8(15) 7_575 . . . ?
O2A S1A C1B F3B 128(2) . . . . ?
C1A S1A O1A S1B -1(2) . . . . ?
C1A S1A O2A C1B -85(2) . . . . ?
C1A S1A S1B F1A 55.2(15) . . . . ?
C1A S1A S1B O1A 179(4) . . . . ?
C1A S1A S1B O1B -176(6) . . . . ?
C1A S1A S1B O2B -62(3) . . . . ?
C1A S1A S1B O3B 72(3) . . . . ?
C1A S1A S1B C1B -6(4) . . . . ?
C1A S1A F1B C1B -77(2) . . . . ?
C1A S1A F3B C1B 70(2) . . . . ?
C1A S1A O1B S1B 2(3) . . . . ?
C1A S1A C1B O2A 103.5(11) . . . . ?
C1A S1A C1B S1B 3(2) . . . . ?
C1A S1A C1B F1B 115(2) . . . . ?
C1A S1A C1B F2B -12(4) . . . . ?
C1A S1A C1B F3B -128.9(17) . . . . ?
C1A F1A S1B S1A -85.3(16) . . . . ?
C1A F1A S1B O1A -173(3) . . . . ?
C1A F1A S1B O1B 166(5) . . . . ?
C1A F1A S1B O2B 44(2) . . . . ?
C1A F1A S1B O3B -123(4) . . . . ?
C1A F1A S1B C1B -61.5(13) . . . . ?
C1A F1A O3B S1A 14(3) . . . . ?
C1A F1A O3B S1B 30.9(16) . . . . ?
C1A F2A F2B S1A -2.4(17) . . . . ?
C1A F2A F2B C1B -7(3) . . . . ?
C1A S1B O1B S1A -164(28) . . . . ?
C1A S1B O3B S1A 105.9(15) . . . . ?
C1A S1B O3B F1A -44(3) . . . . ?
C1A S1B C1B S1A -175(4) . . . . ?
C1A S1B C1B O2A 109(2) . . . . ?
C1A S1B C1B F1B 114(3) . . . . ?
C1A S1B C1B F2B -6(4) . . . . ?
C1A S1B C1B F3B -125(3) . . . . ?
S1B S1A O2A C1B -117(2) . . . . ?
S1B S1A C1A F1A 59(4) . . . 7_575 ?
S1B S1A C1A F1A -62(4) . . . . ?
S1B S1A C1A F2A 179(4) . . . . ?
S1B S1A C1A O2B 66(6) . . . . ?
S1B S1A C1A O3B -70(5) . . . . ?
S1B S1A F1B C1B -110(3) . . . . ?
S1B S1A F3B C1B 109(3) . . . . ?
S1B S1A C1B O2A 101(3) . . . . ?
S1B S1A C1B F1B 112(3) . . . . ?
S1B S1A C1B F2B -15(4) . . . . ?
S1B S1A C1B F3B -132(3) . . . . ?
S1B F1A C1A S1A 31.1(14) . . . . ?
S1B F1A C1A F1A -91.7(14) . . . 7_575 ?
S1B F1A C1A F2A 153.1(15) . . . . ?
S1B F1A C1A O2B -78(3) . . . . ?
S1B F1A C1A O3B 47(4) . . . . ?
S1B F1A O3B S1A -16.7(17) . . . . ?
S1B F1A O3B C1A -30.9(16) . . . . ?
S1B C1A O3B S1A -35.5(10) . . . . ?
S1B C1A O3B F1A 130(4) . . . . ?
F1B S1A O1A S1B 122(3) . . . . ?
F1B S1A O2A C1B 65(10) . . . . ?
F1B S1A C1A F1A 174.0(18) . . . . ?
F1B S1A C1A F1A -65.3(18) . . . 7_575 ?
F1B S1A C1A F2A 54.4(18) . . . . ?
F1B S1A C1A S1B -124(4) . . . . ?
F1B S1A C1A O2B -58(3) . . . . ?
F1B S1A C1A O3B 166(2) . . . . ?
F1B S1A S1B F1A 128(3) . . . . ?
F1B S1A S1B O1A -109(2) . . . . ?
F1B S1A S1B C1A 73(4) . . . . ?
F1B S1A S1B O1B -104(4) . . . . ?
F1B S1A S1B O2B 11(4) . . . . ?
F1B S1A S1B O3B 144(3) . . . . ?
F1B S1A S1B C1B 67(2) . . . . ?
F1B S1A F3B C1B -46(2) . . . . ?
F1B S1A O1B S1B 118(4) . . . . ?
F1B S1A C1B O2A -12(2) . . . . ?
F1B S1A C1B S1B -112(3) . . . . ?
F1B S1A C1B F2B -127(4) . . . . ?
F1B S1A C1B F3B 116(3) . . . . ?
F2B S1A O2A C1B -25(2) . . . . ?
F2B S1A C1A F1A -122.2(18) . . . 7_575 ?
F2B S1A C1A F1A 117.2(18) . . . . ?
F2B S1A C1A F2A -2.5(18) . . . . ?
F2B S1A C1A S1B 179(4) . . . . ?
F2B S1A C1A O2B -115(3) . . . . ?
F2B S1A C1A O3B 109(2) . . . . ?
F2B S1A S1B F1A 54(3) . . . . ?
F2B S1A S1B O1A 177.6(18) . . . . ?
F2B S1A S1B C1A -1(4) . . . . ?
F2B S1A S1B O1B -178(4) . . . . ?
F2B S1A S1B O2B -63(4) . . . . ?
F2B S1A S1B O3B 70(2) . . . . ?
F2B S1A S1B C1B -7(2) . . . . ?
F2B S1A F1B C1B -22(2) . . . . ?
F2B S1A F3B C1B 24.6(19) . . . . ?
F2B S1A O1B S1B 6(10) . . . . ?
F2B S1A C1B O2A 115(4) . . . . ?
F2B S1A C1B S1B 15(4) . . . . ?
F2B S1A C1B F1B 127(4) . . . . ?
F2B S1A C1B F3B -117(4) . . . . ?
F2B F2A C1A S1A 3(2) . . . . ?
F2B F2A C1A F1A 125(2) . . . 7_575 ?
F2B F2A C1A F1A -119(2) . . . . ?
F2B F2A C1A S1B 4(5) . . . . ?
F2B F2A C1A O2B 105(3) . . . . ?
F2B F2A C1A O3B -87(3) . . . . ?
F3B S1A O1A S1B -137(3) . . . . ?
F3B S1A O2A C1B 43(2) . . . . ?
F3B S1A C1A F1A 69.4(17) . . . . ?
F3B S1A C1A F1A -170.0(17) . . . 7_575 ?
F3B S1A C1A F2A -50.3(17) . . . . ?
F3B S1A C1A S1B 131(4) . . . . ?
F3B S1A C1A O2B -163(3) . . . . ?
F3B S1A C1A O3B 61(2) . . . . ?
F3B S1A S1B F1A -21(4) . . . . ?
F3B S1A S1B O1A 102(2) . . . . ?
F3B S1A S1B C1A -76(4) . . . . ?
F3B S1A S1B O1B 107(4) . . . . ?
F3B S1A S1B O2B -138(4) . . . . ?
F3B S1A S1B O3B -5(3) . . . . ?
F3B S1A S1B C1B -82(3) . . . . ?
F3B S1A F1B C1B 50(2) . . . . ?
F3B S1A O1B S1B -132(3) . . . . ?
F3B S1A C1B O2A -128(2) . . . . ?
F3B S1A C1B S1B 132(3) . . . . ?
F3B S1A C1B F1B -116(3) . . . . ?
F3B S1A C1B F2B 117(4) . . . . ?
O1B S1A O1A S1B 18(11) . . . . ?
O1B S1A O2A C1B 178(2) . . . . ?
O1B S1A C1A F1A -65(2) . . . . ?
O1B S1A C1A F1A 56(2) . . . 7_575 ?
O1B S1A C1A F2A 176(2) . . . . ?
O1B S1A C1A S1B -3(5) . . . . ?
O1B S1A C1A O2B 63(2) . . . . ?
O1B S1A C1A O3B -73(2) . . . . ?
O1B S1A S1B F1A -128(5) . . . . ?
O1B S1A S1B O1A -5(3) . . . . ?
O1B S1A S1B C1A 176(6) . . . . ?
O1B S1A S1B O2B 115(5) . . . . ?
O1B S1A S1B O3B -112(4) . . . . ?
O1B S1A S1B C1B 171(4) . . . . ?
O1B S1A F1B C1B 180(3) . . . . ?
O1B S1A F3B C1B -171(3) . . . . ?
O1B S1B O2B C1A -170(3) . . . . ?
O1B S1B O3B S1A -87(3) . . . . ?
O1B S1B O3B F1A 123(3) . . . . ?
O1B S1B O3B C1A 167(3) . . . . ?
O1B S1B C1B S1A 9(4) . . . . ?
O1B S1B C1B O2A -67(4) . . . . ?
O1B S1B C1B F1B -62(5) . . . . ?
O1B S1B C1B F2B 178(4) . . . . ?
O1B S1B C1B F3B 59(5) . . . . ?
O2B C1A S1B S1A -112(5) . . . . ?
O2B C1A S1B F1A 123(3) . . . . ?
O2B C1A S1B O1B 51(26) . . . . ?
O2B C1A S1B O3B 146(3) . . . . ?
O2B C1A S1B C1B -109(4) . . . . ?
O2B C1A O3B S1A -86(3) . . . . ?
O2B C1A O3B F1A 79(4) . . . . ?
O2B C1A O3B S1B -51(3) . . . . ?
O2B S1B O1B S1A -118(5) . . . . ?
O2B S1B O3B S1A 136(3) . . . . ?
O2B S1B O3B F1A -14(4) . . . . ?
O2B S1B O3B C1A 30(3) . . . . ?
O2B S1B C1B S1A 132(4) . . . . ?
O2B S1B C1B O2A 55(3) . . . . ?
O2B S1B C1B F1B 61(3) . . . . ?
O2B S1B C1B F2B -59(4) . . . . ?
O2B S1B C1B F3B -179(3) . . . . ?
O3B S1A O1A S1B -39(3) . . . . ?
O3B S1A O2A C1B -75(3) . . . . ?
O3B S1A C1A F1A 8.1(18) . . . . ?
O3B S1A C1A F1A 128.7(18) . . . 7_575 ?
O3B S1A C1A F2A -111.6(18) . . . . ?
O3B S1A C1A S1B 70(5) . . . . ?
O3B S1A C1A O2B 136(3) . . . . ?
O3B S1A S1B F1A -16(2) . . . . ?
O3B S1A S1B O1A 107(2) . . . . ?
O3B S1A S1B C1A -72(3) . . . . ?
O3B S1A S1B O1B 112(4) . . . . ?
O3B S1A S1B O2B -133(3) . . . . ?
O3B S1A S1B C1B -77(3) . . . . ?
O3B S1A F1B C1B -57(4) . . . . ?
O3B S1A F3B C1B 106(2) . . . . ?
O3B S1A O1B S1B -38(4) . . . . ?
O3B S1A C1B O2A 143.1(16) . . . . ?
O3B S1A C1B S1B 43(3) . . . . ?
O3B S1A C1B F1B 155(2) . . . . ?
O3B S1A C1B F2B 28(4) . . . . ?
O3B S1A C1B F3B -89(2) . . . . ?
O3B F1A C1A S1A -16(3) . . . . ?
O3B F1A C1A F1A -139(3) . . . 7_575 ?
O3B F1A C1A F2A 106(3) . . . . ?
O3B F1A C1A S1B -47(4) . . . . ?
O3B F1A C1A O2B -125(4) . . . . ?
O3B F1A S1B S1A 38(5) . . . . ?
O3B F1A S1B O1A -50(4) . . . . ?
O3B F1A S1B C1A 123(4) . . . . ?
O3B F1A S1B O1B -71(5) . . . . ?
O3B F1A S1B O2B 167(4) . . . . ?
O3B F1A S1B C1B 62(4) . . . . ?
O3B C1A S1B S1A 102(4) . . . . ?
O3B C1A S1B F1A -23(2) . . . . ?
O3B C1A S1B O1B -96(26) . . . . ?
O3B C1A S1B O2B -146(3) . . . . ?
O3B C1A S1B C1B 104(3) . . . . ?
O3B C1A O2B S1B 49(3) . . . . ?
O3B S1B O1B S1A 106(4) . . . . ?
O3B S1B O2B C1A -34(3) . . . . ?
O3B S1B C1B S1A -109(4) . . . . ?
O3B S1B C1B O2A 174(2) . . . . ?
O3B S1B C1B F1B 180(3) . . . . ?
O3B S1B C1B F2B 60(3) . . . . ?
O3B S1B C1B F3B -60(3) . . . . ?
C1B S1A O1A S1B 168(7) . . . . ?
C1B S1A C1A F1A 123(2) . . . . ?
C1B S1A C1A F1A -116(2) . . . 7_575 ?
C1B S1A C1A F2A 3(2) . . . . ?
C1B S1A C1A S1B -175(4) . . . . ?
C1B S1A C1A O2B -110(3) . . . . ?
C1B S1A C1A O3B 115(3) . . . . ?
C1B S1A S1B F1A 61(3) . . . . ?
C1B S1A S1B O1A -176(2) . . . . ?
C1B S1A S1B C1A 6(4) . . . . ?
C1B S1A S1B O1B -171(4) . . . . ?
C1B S1A S1B O2B -56(4) . . . . ?
C1B S1A S1B O3B 77(3) . . . . ?
C1B S1B O1B S1A -3.9(17) . . . . ?
C1B S1B O2B C1A 76(2) . . . . ?
C1B S1B O3B S1A 24.6(8) . . . . ?
C1B S1B O3B F1A -126(3) . . . . ?
C1B S1B O3B C1A -81.3(14) . . . . ?
